data_2208245
loop_
_publ_author_name
'Liu, Bin'
'Wang, Zhi-Jun'
'Huang, Shu-Ping'
'Yang, Bin-Sheng'

_publ_section_title
;Bis(ethylenediamine-\k^2^<i>N</i>,<i>N</i>')(2-oxido-5-sulfonatobenzoato-\k^2^<i>O</i>^1^,<i>O</i>^2^)chromium(III)
 dihydrate
;
_journal_coeditor_code BD6025
_journal_issue 3
_journal_name_full 'Acta Crystallographica Section E'
_journal_page_first m608
_journal_page_last m610
_journal_paper_doi 10.1107/S1600536806006131
_journal_volume 62
_journal_year 2006
_chemical_formula_iupac '[Cr (C7 H3 O6 S) (C2 H8 N2)2], 2H2 O'
_chemical_formula_moiety 'C11 H23 Cr N4 O8 S, 2H2 O1'
_chemical_formula_sum 'C11 H23 Cr N4 O8 S'
_chemical_formula_weight 423.39
_chemical_name_common '[Cr(5-SSA)(en)~2~].2H~2~O'
_chemical_name_systematic
;
Bis(ethylenediamine-\k^2^N,N')(2-oxido-5-sulfonatobenzoato-
\k^2^O^1^,O^2^)chromium(III) dihydrate
;
_space_group_IT_number 14
_symmetry_cell_setting monoclinic
_symmetry_space_group_name_Hall '-P 2ybc'
_symmetry_space_group_name_H-M 'P 1 21/c 1'
_atom_sites_solution_hydrogens geom
_atom_sites_solution_primary direct
_atom_sites_solution_secondary difmap
_audit_creation_method SHELXL-97
_cell_angle_alpha 90.00
_cell_angle_beta 105.081(4)
_cell_angle_gamma 90.00
_cell_formula_units_Z 4
_cell_length_a 11.995(3)
_cell_length_b 10.138(3)
_cell_length_c 14.933(4)
_cell_measurement_temperature 293(2)
_cell_measurement_theta_max 26.94
_cell_measurement_theta_min 2.46
_cell_volume 1753.4(8)
_computing_cell_refinement SMART
_computing_data_collection 'SMART (Bruker, 2000)'
_computing_data_reduction 'SAINT (Bruker, 2000)'
_computing_molecular_graphics 'SHELXTL (Sheldrick, 1999)'
_computing_publication_material SHELXTL
_computing_structure_refinement 'SHELXL97 (Sheldrick, 2000)'
_computing_structure_solution 'SHELXS97 (Sheldrick, 2000)'
_diffrn_ambient_temperature 293(2)
_diffrn_measured_fraction_theta_full 0.994
_diffrn_measured_fraction_theta_max 0.994
_diffrn_measurement_device_type 'Bruker SMART CCD area-detector'
_diffrn_measurement_method '\f and \w'
_diffrn_radiation_monochromator graphite
_diffrn_radiation_source 'fine-focus sealed tube'
_diffrn_radiation_type MoK\a
_diffrn_radiation_wavelength 0.71073
_diffrn_reflns_av_R_equivalents 0.0429
_diffrn_reflns_av_sigmaI/netI 0.0604
_diffrn_reflns_limit_h_max 14
_diffrn_reflns_limit_h_min -14
_diffrn_reflns_limit_k_max 11
_diffrn_reflns_limit_k_min -12
_diffrn_reflns_limit_l_max 14
_diffrn_reflns_limit_l_min -17
_diffrn_reflns_number 6966
_diffrn_reflns_theta_full 25.00
_diffrn_reflns_theta_max 25.00
_diffrn_reflns_theta_min 1.76
_diffrn_standards_decay_% 0
_diffrn_standards_number 0
_exptl_absorpt_coefficient_mu 0.819
_exptl_absorpt_correction_T_max 0.9226
_exptl_absorpt_correction_T_min 0.7352
_exptl_absorpt_correction_type multi-scan
_exptl_absorpt_process_details '(SADABS; Sheldrick, 2000)'
_exptl_crystal_colour red
_exptl_crystal_density_diffrn 1.604
_exptl_crystal_density_method 'not measured'
_exptl_crystal_description block
_exptl_crystal_F_000 884
_exptl_crystal_size_max 0.40
_exptl_crystal_size_mid 0.10
_exptl_crystal_size_min 0.10
_refine_diff_density_max 0.558
_refine_diff_density_min -0.555
_refine_ls_extinction_method none
_refine_ls_goodness_of_fit_ref 1.314
_refine_ls_hydrogen_treatment constr
_refine_ls_matrix_type full
_refine_ls_number_parameters 226
_refine_ls_number_reflns 3061
_refine_ls_number_restraints 0
_refine_ls_restrained_S_all 1.314
_refine_ls_R_factor_all 0.0970
_refine_ls_R_factor_gt 0.0866
_refine_ls_shift/su_max 0.000
_refine_ls_shift/su_mean 0.000
_refine_ls_structure_factor_coef Fsqd
_refine_ls_weighting_details 'calc w=1/[\s^2^(Fo^2^)+(0.0255P)^2^+6.1162P] where P=(Fo^2^+2Fc^2^)/3'
_refine_ls_weighting_scheme calc
_refine_ls_wR_factor_gt 0.1484
_refine_ls_wR_factor_ref 0.1519
_reflns_number_gt 2772
_reflns_number_total 3061
_reflns_threshold_expression I>2\s(I)
_cod_data_source_file bd6025.cif
_cod_data_source_block I
_cod_depositor_comments
;
The following automatic conversions were performed:
'_symmetry_cell_setting' value 'Monoclinic' changed to 'monoclinic'
according to '/home/saulius/struct/CIF-dictionaries/cif_core.dic'
dictionary named 'cif_core.dic' version 2.4.1 from 2010-06-29.

Automatic conversion script
Id: cif_fix_enum 1527 2010-12-29 10:47:43Z saulius 

The following automatic conversions were performed:

'_symmetry_cell_setting' value 'Monoclinic' changed to 'monoclinic'
according to /home/saulius/struct/CIF-dictionaries/cif_core.dic
dictionary named 'cif_core.dic' version 2.4.1 from 2010-06-29.

Automatic conversion script
Id: cif_fix_values 1715 2011-07-08 13:25:40Z adriana 
;
_cod_original_cell_volume 1753.4(9)
_cod_original_sg_symbol_H-M 'P 21/c'
_cod_database_code 2208245
_cod_database_fobs_code 2208245

loop_
_symmetry_equiv_pos_as_xyz
'x, y, z'
'-x, y+1/2, -z+1/2'
'-x, -y, -z'
'x, -y-1/2, z-1/2'

loop_
_atom_site_type_symbol
_atom_site_label
_atom_site_fract_x
_atom_site_fract_y
_atom_site_fract_z
_atom_site_U_iso_or_equiv
_atom_site_adp_type
_atom_site_calc_flag
_atom_site_refinement_flags
_atom_site_occupancy
Cr Cr1 0.26449(7) 0.52022(9) 0.19039(7) 0.0202(3) Uani d . 1
O O1 0.1626(3) 0.4252(4) 0.2450(3) 0.0280(10) Uani d . 1
O O2 0.1379(3) 0.6120(4) 0.1076(3) 0.0279(10) Uani d . 1
O O3 -0.0391(3) 0.6593(4) 0.0331(3) 0.0312(10) Uani d . 1
C C1 0.0555(5) 0.4589(5) 0.2413(4) 0.0238(13) Uani d . 1
C C2 0.0072(5) 0.4048(6) 0.3096(5) 0.0284(14) Uani d . 1
H H1 0.0519 0.3496 0.3546 0.034 Uiso calc R 1
C C3 -0.1038(5) 0.4317(6) 0.3110(5) 0.0324(15) Uani d . 1
H H2 -0.1344 0.3935 0.3559 0.039 Uiso calc R 1
C C4 -0.1708(5) 0.5157(6) 0.2458(4) 0.0261(14) Uani d . 1
C C5 -0.1253(5) 0.5698(5) 0.1784(4) 0.0226(13) Uani d . 1
H H3 -0.1713 0.6251 0.1342 0.027 Uiso calc R 1
C C6 -0.0129(4) 0.5446(5) 0.1745(4) 0.0214(13) Uani d . 1
C C7 0.0292(5) 0.6074(5) 0.0993(4) 0.0241(13) Uani d . 1
C C8 0.3550(6) 0.5536(7) 0.0296(5) 0.0381(17) Uani d . 1
H H14 0.4170 0.5784 0.0022 0.057 Uiso calc R 1
H H15 0.2822 0.5788 -0.0128 0.057 Uiso calc R 1
C C9 0.3573(5) 0.4073(7) 0.0463(5) 0.0365(16) Uani d . 1
H H16 0.3440 0.3600 -0.0120 0.055 Uiso calc R 1
H H17 0.4317 0.3810 0.0857 0.055 Uiso calc R 1
C C10 0.4064(5) 0.6333(6) 0.3619(5) 0.0351(16) Uani d . 1
H H6 0.4109 0.6761 0.4208 0.053 Uiso calc R 1
H H7 0.4683 0.6668 0.3375 0.053 Uiso calc R 1
N N1 0.2644(4) 0.3774(5) 0.0922(3) 0.0263(12) Uani d . 1
H H18 0.2765 0.2976 0.1194 0.039 Uiso calc R 1
H H19 0.1955 0.3761 0.0499 0.039 Uiso calc R 1
N N2 0.3692(4) 0.6206(5) 0.1191(4) 0.0301(12) Uani d . 1
H H12 0.3472 0.7055 0.1102 0.045 Uiso calc R 1
H H13 0.4436 0.6181 0.1520 0.045 Uiso calc R 1
N N3 0.3990(4) 0.4241(5) 0.2831(3) 0.0232(11) Uani d . 1
H H10 0.3815 0.3383 0.2868 0.035 Uiso calc R 1
H H11 0.4637 0.4297 0.2636 0.035 Uiso calc R 1
N N4 0.2938(4) 0.6607(5) 0.2963(4) 0.0280(12) Uani d . 1
H H4 0.2939 0.7422 0.2723 0.042 Uiso calc R 1
H H5 0.2374 0.6568 0.3259 0.042 Uiso calc R 1
S S2 -0.31383(12) 0.54914(14) 0.25005(12) 0.0266(4) Uani d . 1
O O4 -0.3627(3) 0.6422(4) 0.1784(3) 0.0357(11) Uani d . 1
O O5 -0.3743(3) 0.4231(4) 0.2357(3) 0.0374(12) Uani d . 1
O O6 -0.3078(4) 0.6000(4) 0.3419(3) 0.0396(12) Uani d . 1
O O7 0.7120(4) 0.3798(5) 0.4694(4) 0.0570(15) Uani d . 1
H H20 0.7766 0.3632 0.5073 0.085 Uiso d R 1
H H21 0.7172 0.4496 0.4393 0.085 Uiso d R 1
O O8 0.0786(5) 0.7972(6) 0.9194(4) 0.079(2) Uani d . 1
H H22 0.0597 0.7594 0.9641 0.118 Uiso d R 1
H H23 0.0217 0.8415 0.8879 0.118 Uiso d R 1
C C11 0.4175(6) 0.4868(6) 0.3748(5) 0.0373(16) Uani d . 1
H H8 0.4937 0.4649 0.4132 0.056 Uiso calc R 1
H H9 0.3607 0.4549 0.4055 0.056 Uiso calc R 1

loop_
_atom_site_aniso_label
_atom_site_aniso_U_11
_atom_site_aniso_U_22
_atom_site_aniso_U_33
_atom_site_aniso_U_12
_atom_site_aniso_U_13
_atom_site_aniso_U_23
Cr1 0.0161(5) 0.0187(5) 0.0273(5) 0.0001(4) 0.0084(4) 0.0032(4)
O1 0.020(2) 0.026(2) 0.042(3) 0.0033(17) 0.014(2) 0.009(2)
O2 0.018(2) 0.029(2) 0.038(3) 0.0030(17) 0.0089(19) 0.010(2)
O3 0.026(2) 0.036(3) 0.030(3) 0.0030(19) 0.005(2) 0.010(2)
C1 0.019(3) 0.017(3) 0.040(4) -0.002(2) 0.016(3) -0.005(3)
C2 0.023(3) 0.026(3) 0.037(4) 0.005(3) 0.009(3) 0.009(3)
C3 0.037(4) 0.023(3) 0.045(4) -0.002(3) 0.023(3) 0.006(3)
C4 0.016(3) 0.024(3) 0.040(4) 0.002(2) 0.010(3) -0.004(3)
C5 0.018(3) 0.023(3) 0.024(3) -0.005(2) 0.002(2) -0.006(3)
C6 0.019(3) 0.018(3) 0.029(3) 0.001(2) 0.009(3) -0.007(3)
C7 0.030(3) 0.019(3) 0.026(3) 0.000(3) 0.011(3) -0.003(3)
C8 0.038(4) 0.046(4) 0.036(4) 0.005(3) 0.018(3) 0.012(3)
C9 0.031(4) 0.049(4) 0.034(4) 0.008(3) 0.016(3) -0.002(3)
C10 0.039(4) 0.030(4) 0.036(4) -0.003(3) 0.009(3) -0.005(3)
N1 0.021(3) 0.026(3) 0.028(3) 0.002(2) -0.001(2) 0.000(2)
N2 0.023(3) 0.031(3) 0.039(3) 0.000(2) 0.011(2) 0.010(3)
N3 0.019(2) 0.022(3) 0.028(3) 0.001(2) 0.005(2) 0.004(2)
N4 0.032(3) 0.021(3) 0.037(3) -0.002(2) 0.018(3) 0.002(2)
S2 0.0195(7) 0.0201(8) 0.0428(10) 0.0003(6) 0.0127(7) -0.0038(7)
O4 0.027(2) 0.033(3) 0.049(3) 0.0099(19) 0.014(2) 0.003(2)
O5 0.016(2) 0.034(2) 0.069(3) -0.0052(18) 0.022(2) -0.012(2)
O6 0.041(3) 0.035(3) 0.050(3) -0.005(2) 0.026(2) -0.012(2)
O7 0.061(3) 0.048(3) 0.072(4) 0.002(3) 0.034(3) 0.006(3)
O8 0.078(4) 0.085(5) 0.068(4) -0.012(4) 0.010(3) 0.032(4)
C11 0.039(4) 0.040(4) 0.033(4) 0.001(3) 0.010(3) 0.000(3)

loop_
_atom_type_symbol
_atom_type_description
_atom_type_scat_dispersion_real
_atom_type_scat_dispersion_imag
_atom_type_scat_source
C C 0.0033 0.0016 'International Tables Vol C Tables 4.2.6.8 and 6.1.1.4'
H H 0.0000 0.0000 'International Tables Vol C Tables 4.2.6.8 and 6.1.1.4'
N N 0.0061 0.0033 'International Tables Vol C Tables 4.2.6.8 and 6.1.1.4'
O O 0.0106 0.0060 'International Tables Vol C Tables 4.2.6.8 and 6.1.1.4'
S S 0.1246 0.1234 'International Tables Vol C Tables 4.2.6.8 and 6.1.1.4'
Cr Cr 0.3209 0.6236 'International Tables Vol C Tables 4.2.6.8 and 6.1.1.4'

loop_
_geom_angle_atom_site_label_1
_geom_angle_atom_site_label_2
_geom_angle_atom_site_label_3
_geom_angle
_geom_angle_publ_flag
O1 Cr1 O2 91.85(17) y
O1 Cr1 N1 93.87(19) y
O2 Cr1 N1 91.64(19) y
O1 Cr1 N3 87.18(18) y
O2 Cr1 N3 178.08(19) y
N1 Cr1 N3 90.08(19) y
O1 Cr1 N4 91.21(18) y
O2 Cr1 N4 96.05(19) y
N1 Cr1 N4 170.65(19) y
N3 Cr1 N4 82.32(19) y
O1 Cr1 N2 175.3(2) y
O2 Cr1 N2 85.23(18) y
N1 Cr1 N2 82.6(2) y
N3 Cr1 N2 95.84(19) y
N4 Cr1 N2 92.8(2) y
C1 O1 Cr1 125.5(4) ?
C7 O2 Cr1 131.2(4) ?
O1 C1 C2 116.7(5) ?
O1 C1 C6 124.8(5) ?
C2 C1 C6 118.6(5) ?
C3 C2 C1 121.3(6) ?
C3 C2 H1 119.4 ?
C1 C2 H1 119.4 ?
C2 C3 C4 120.2(6) ?
C2 C3 H2 119.9 ?
C4 C3 H2 119.9 ?
C5 C4 C3 119.5(5) ?
C5 C4 S2 121.6(5) ?
C3 C4 S2 119.0(5) ?
C4 C5 C6 122.1(6) ?
C4 C5 H3 119.0 ?
C6 C5 H3 119.0 ?
C5 C6 C1 118.4(5) ?
C5 C6 C7 118.5(5) ?
C1 C6 C7 123.2(5) ?
O3 C7 O2 120.9(5) ?
O3 C7 C6 120.4(5) ?
O2 C7 C6 118.6(5) ?
N2 C8 C9 108.2(5) ?
N2 C8 H14 110.1 ?
C9 C8 H14 110.1 ?
N2 C8 H15 110.1 ?
C9 C8 H15 110.1 ?
H14 C8 H15 108.4 ?
N1 C9 C8 107.2(5) ?
N1 C9 H16 110.3 ?
C8 C9 H16 110.3 ?
N1 C9 H17 110.3 ?
C8 C9 H17 110.3 ?
H16 C9 H17 108.5 ?
N4 C10 C11 107.9(5) ?
N4 C10 H6 110.1 ?
C11 C10 H6 110.1 ?
N4 C10 H7 110.1 ?
C11 C10 H7 110.1 ?
H6 C10 H7 108.4 ?
C9 N1 Cr1 108.9(4) ?
C9 N1 H18 109.9 ?
Cr1 N1 H18 109.9 ?
C9 N1 H19 109.9 ?
Cr1 N1 H19 109.9 ?
H18 N1 H19 108.3 ?
C8 N2 Cr1 107.0(4) ?
C8 N2 H12 110.3 ?
Cr1 N2 H12 110.3 ?
C8 N2 H13 110.3 ?
Cr1 N2 H13 110.3 ?
H12 N2 H13 108.6 ?
C11 N3 Cr1 108.7(4) ?
C11 N3 H10 109.9 ?
Cr1 N3 H10 109.9 ?
C11 N3 H11 109.9 ?
Cr1 N3 H11 109.9 ?
H10 N3 H11 108.3 ?
C10 N4 Cr1 108.6(4) ?
C10 N4 H4 110.0 ?
Cr1 N4 H4 110.0 ?
C10 N4 H5 110.0 ?
Cr1 N4 H5 110.0 ?
H4 N4 H5 108.4 ?
O4 S2 O6 112.5(3) ?
O4 S2 O5 112.1(3) ?
O6 S2 O5 110.6(3) ?
O4 S2 C4 108.1(3) ?
O6 S2 C4 107.0(3) ?
O5 S2 C4 106.1(3) ?
H20 O7 H21 109.7 ?
H22 O8 H23 109.5 ?
N3 C11 C10 108.7(5) ?
N3 C11 H8 110.0 ?
C10 C11 H8 110.0 ?
N3 C11 H9 110.0 ?
C10 C11 H9 110.0 ?
H8 C11 H9 108.3 ?

loop_
_geom_bond_atom_site_label_1
_geom_bond_atom_site_label_2
_geom_bond_distance
_geom_bond_publ_flag
Cr1 O1 1.899(4) y
Cr1 O2 1.929(4) y
Cr1 N1 2.060(5) y
Cr1 N3 2.075(5) y
Cr1 N4 2.089(5) y
Cr1 N2 2.107(5) y
O1 C1 1.316(6) ?
O2 C7 1.278(7) ?
O3 C7 1.226(7) ?
C1 C2 1.409(8) ?
C1 C6 1.413(8) ?
C2 C3 1.364(8) ?
C2 H1 0.9300 ?
C3 C4 1.383(8) ?
C3 H2 0.9300 ?
C4 C5 1.376(8) ?
C4 S2 1.767(5) ?
C5 C6 1.389(7) ?
C5 H3 0.9300 ?
C6 C7 1.488(8) ?
C8 N2 1.470(8) ?
C8 C9 1.503(9) ?
C8 H14 0.9700 ?
C8 H15 0.9700 ?
C9 N1 1.484(7) ?
C9 H16 0.9700 ?
C9 H17 0.9700 ?
C10 N4 1.474(8) ?
C10 C11 1.499(9) ?
C10 H6 0.9700 ?
C10 H7 0.9700 ?
N1 H18 0.9000 ?
N1 H19 0.9000 ?
N2 H12 0.9000 ?
N2 H13 0.9000 ?
N3 C11 1.473(8) ?
N3 H10 0.9000 ?
N3 H11 0.9000 ?
N4 H4 0.9000 ?
N4 H5 0.9000 ?
S2 O4 1.433(5) ?
S2 O6 1.449(5) ?
S2 O5 1.457(4) ?
O7 H20 0.8496 ?
O7 H21 0.8495 ?
O8 H22 0.8508 ?
O8 H23 0.8495 ?
C11 H8 0.9700 ?
C11 H9 0.9700 ?

loop_
_geom_hbond_atom_site_label_D
_geom_hbond_atom_site_label_H
_geom_hbond_atom_site_label_A
_geom_hbond_site_symmetry_A
_geom_hbond_distance_DH
_geom_hbond_distance_HA
_geom_hbond_distance_DA
_geom_hbond_angle_DHA
N1 H18 O6 2_545 0.90 2.09 2.980(6) 169.1
N1 H19 O3 3_565 0.90 1.99 2.884(6) 169.2
N2 H12 O7 2_655 0.90 2.14 2.988(7) 155.8
N2 H13 O4 1_655 0.90 2.27 3.114(6) 156.6
N2 H13 S2 1_655 0.90 2.98 3.865(5) 167.8
N3 H10 O4 2_545 0.90 2.08 2.970(6) 168.6
N3 H11 O5 1_655 0.90 2.09 2.983(6) 171.0
N3 H11 S2 1_655 0.90 2.98 3.821(5) 155.4
N4 H4 O5 2 0.90 2.09 2.912(6) 151.2
O7 H20 O8 2_646 0.85 1.92 2.758(8) 169.8
O7 H21 O6 1_655 0.85 2.07 2.904(7) 165.1
O7 H21 S2 1_655 0.85 2.93 3.639(6) 142.0
O8 H22 O3 1_556 0.85 2.03 2.842(7) 158.9
O8 H22 O2 1_556 0.85 2.58 3.301(7) 143.1
